data_1566290
loop_
_publ_author_name
'Cao, Hai-Yan'
'Yi, Cheng'
'Sun, Sen-Feng'
'Li, Yong'
'Liu, Yun-Bao'

_publ_section_title
;
 Anti-inflammatory Dimeric Tetrahydroxanthones from an Endophytic
 <i>Muyocopron laterale</i>.
;
_journal_issue 1
_journal_name_full 'Journal of natural products'
_journal_page_first 148
_journal_page_last 161
_journal_paper_doi 10.1021/acs.jnatprod.1c00878
_journal_volume 85
_journal_year 2022
_chemical_absolute_configuration ad
_chemical_formula_moiety 'C32 H34 O12'
_chemical_formula_sum 'C32 H34 O12'
_chemical_formula_weight 610.59
_space_group_crystal_system monoclinic
_space_group_IT_number 4
_space_group_name_Hall 'P 2yb'
_space_group_name_H-M_alt 'P 1 21 1'
_atom_sites_solution_hydrogens geom
_atom_sites_solution_primary dual
_audit_creation_date 2021-01-08
_audit_creation_method
;
Olex2 1.3
(compiled 2020.11.12 svn.r5f609507 for OlexSys, GUI svn.r6226)
;
_cell_angle_alpha 90
_cell_angle_beta 91.8150(10)
_cell_angle_gamma 90
_cell_formula_units_Z 2
_cell_length_a 7.93210(10)
_cell_length_b 10.03480(10)
_cell_length_c 18.6923(2)
_cell_measurement_reflns_used 22125
_cell_measurement_temperature 100.1(2)
_cell_measurement_theta_max 74.4520
_cell_measurement_theta_min 4.6970
_cell_volume 1487.11(3)
_computing_cell_refinement 'CrysAlisPro 1.171.40.84a (Rigaku OD, 2020)'
_computing_data_collection 'CrysAlisPro 1.171.40.84a (Rigaku OD, 2020)'
_computing_data_reduction 'CrysAlisPro 1.171.40.84a (Rigaku OD, 2020)'
_computing_molecular_graphics 'Olex2 1.3 (Dolomanov et al., 2009)'
_computing_publication_material 'Olex2 1.3 (Dolomanov et al., 2009)'
_computing_structure_refinement 'SHELXL 2018/3 (Sheldrick, 2015)'
_computing_structure_solution 'SHELXT 2014/5 (Sheldrick, 2014)'
_diffrn_ambient_environment N~2~
_diffrn_ambient_temperature 100.1(2)
_diffrn_detector 'Hybrid Pixel Array Detector'
_diffrn_detector_area_resol_mean 10.0000
_diffrn_detector_type HyPix
_diffrn_measured_fraction_theta_full 0.999
_diffrn_measured_fraction_theta_max 0.995
_diffrn_measurement_details
;
List of Runs (angles in degrees, time in seconds):

  # Type    Start    End  Width  t~exp~   \w     \q     \k     \f   Frames
--------------------------------------------------------------------------
  1  \w     36.00 121.00   0.50    0.05    --   47.95  37.00 -30.00  170
  2  \w     36.00 121.00   0.50    0.05    --   47.95  37.00  60.00  170
  3  \w     24.00 120.00   0.50    0.05    --   47.95  79.00-155.00  192
  4  \w     81.00 176.00   0.50    0.07    --  103.25  77.00-180.00  190
  5  \w     80.00 176.00   0.50    0.07    --  103.25  79.00-155.00  192
  6  \w     91.00 178.00   0.50    0.07    --  103.25  30.00 -90.00  174
  7  \w     91.00 178.00   0.50    0.07    --  103.25  30.00 -30.00  174
  8  \w     87.00 176.00   0.50    0.07    --  103.25  61.00 120.00  178
  9  \w    -26.00  30.00   0.50    0.05    --   47.95 -19.00 -90.00  112
 10  \w    -26.00  30.00   0.50    0.05    --   47.95 -19.00  60.00  112
 11  \w    -24.00  72.00   0.50    0.05    --   47.95 -79.00  79.00  192
 12  \w    -25.00  46.00   0.50    0.05    --   47.95 -37.00 120.00  142
 13  \w     80.00 176.00   0.50    0.07    --  103.25 125.00-120.00  192
 14  \w    -23.00  28.00   0.50    0.05    --  -47.95  19.00-180.00  102
 15  \w    -72.00  25.00   0.50    0.05    --  -47.95  79.00-155.00  194
 16  \w     31.00 111.00   0.50    0.07    --  103.25-125.00 -30.00  160
 17  \w     31.00 106.00   0.50    0.07    --  103.25 -94.00  30.00  150
 18  \w     31.00 127.00   0.50    0.07    --  103.25 -79.00  79.00  192
 19  \w     31.00  75.00   0.50    0.07    --  103.25 -61.00 120.00   88
 20  \w     31.00  75.00   0.50    0.07    --  103.25 -61.00  90.00   88
 21  \w     31.00  75.00   0.50    0.07    --  103.25 -61.00-120.00   88
 22  \w     31.00  75.00   0.50    0.07    --  103.25 -61.00-150.00   88
 23  \w   -119.00 -33.00   0.50    0.05    --  -47.95 -57.00 150.00  172
 24  \w   -120.00 -24.00   0.50    0.05    --  -47.95 -79.00  79.00  192
 25  \w   -120.00 -25.00   0.50    0.05    --  -47.95 -77.00   0.00  190
 26  \w   -120.00 -25.00   0.50    0.05    --  -47.95 -77.00 -60.00  190
 27  \w   -120.00 -25.00   0.50    0.05    --  -47.95 -77.00 -90.00  190
 28  \w   -112.00 -28.00   0.50    0.07    -- -101.00 125.00 -30.00  168
 29  \w   -112.00 -28.00   0.50    0.07    -- -101.00 125.00 150.00  168
 30  \w   -120.00 -25.00   0.50    0.05    --  -47.95 -77.00 150.00  190
 31  \w   -173.00 -84.00   0.50    0.07    -- -101.00 -94.00 120.00  178
 32  \w   -173.00 -78.00   0.50    0.07    -- -101.00 -77.00 150.00  190
 33  \w   -173.00 -77.00   0.50    0.07    -- -101.00 -79.00  79.00  192
 34  \w   -173.00 -78.00   0.50    0.07    -- -101.00 -77.00 120.00  190
 35  \w   -173.00 -78.00   0.50    0.07    -- -101.00 -77.00   0.00  190
 36  \w   -120.00 -74.00   0.50    0.05    --  -47.95-125.00-120.00   92
 37  \w   -120.00 -74.00   0.50    0.05    --  -47.95-125.00-150.00   92
 38  \w   -173.00 -84.00   0.50    0.07    -- -101.00 -61.00-180.00  178
 39  \w   -173.00 -84.00   0.50    0.07    -- -101.00 -61.00 -90.00  178
;
_diffrn_measurement_device 'four-circle diffractometer'
_diffrn_measurement_device_type 'XtaLAB Synergy R, HyPix'
_diffrn_measurement_method '\w scans'
_diffrn_orient_matrix_type 'CrysAlisPro convention (1999,Acta A55,543-557)'
_diffrn_orient_matrix_UB_11 -0.1438996000
_diffrn_orient_matrix_UB_12 0.1032041000
_diffrn_orient_matrix_UB_13 -0.0045242000
_diffrn_orient_matrix_UB_21 -0.0981480000
_diffrn_orient_matrix_UB_22 -0.0805869000
_diffrn_orient_matrix_UB_23 0.0550880000
_diffrn_orient_matrix_UB_31 0.0861001000
_diffrn_orient_matrix_UB_32 0.0802323000
_diffrn_orient_matrix_UB_33 0.0611673000
_diffrn_radiation_monochromator mirror
_diffrn_radiation_probe x-ray
_diffrn_radiation_type 'Cu K\a'
_diffrn_radiation_wavelength 1.54184
_diffrn_reflns_av_R_equivalents 0.0800
_diffrn_reflns_av_unetI/netI 0.0382
_diffrn_reflns_Laue_measured_fraction_full 0.999
_diffrn_reflns_Laue_measured_fraction_max 0.995
_diffrn_reflns_limit_h_max 9
_diffrn_reflns_limit_h_min -9
_diffrn_reflns_limit_k_max 12
_diffrn_reflns_limit_k_min -12
_diffrn_reflns_limit_l_max 23
_diffrn_reflns_limit_l_min -23
_diffrn_reflns_number 31764
_diffrn_reflns_point_group_measured_fraction_full 0.993
_diffrn_reflns_point_group_measured_fraction_max 0.976
_diffrn_reflns_theta_full 67.684
_diffrn_reflns_theta_max 73.500
_diffrn_reflns_theta_min 4.734
_diffrn_source 'Rotating-anode X-ray tube'
_diffrn_source_type 'PhotonJet R (Cu) X-ray Source'
_exptl_absorpt_coefficient_mu 0.881
_exptl_absorpt_correction_T_max 1.00000
_exptl_absorpt_correction_T_min 0.43523
_exptl_absorpt_correction_type multi-scan
_exptl_absorpt_process_details
;
CrysAlisPro 1.171.40.84a (Rigaku Oxford Diffraction, 2020)
Empirical absorption correction using spherical harmonics,
implemented in SCALE3 ABSPACK scaling algorithm.
;
_exptl_crystal_colour colourless
_exptl_crystal_colour_primary colourless
_exptl_crystal_density_diffrn 1.364
_exptl_crystal_description block
_exptl_crystal_F_000 644
_exptl_crystal_size_max 0.25
_exptl_crystal_size_mid 0.18
_exptl_crystal_size_min 0.09
_refine_diff_density_max 0.141
_refine_diff_density_min -0.192
_refine_diff_density_rms 0.040
_refine_ls_abs_structure_details
;
 Flack x determined using 2472 quotients [(I+)-(I-)]/[(I+)+(I-)]
 (Parsons, Flack and Wagner, Acta Cryst. B69 (2013) 249-259).
;
_refine_ls_abs_structure_Flack 0.07(8)
_refine_ls_extinction_method none
_refine_ls_goodness_of_fit_ref 1.070
_refine_ls_hydrogen_treatment constr
_refine_ls_matrix_type full
_refine_ls_number_parameters 405
_refine_ls_number_reflns 5851
_refine_ls_number_restraints 1
_refine_ls_restrained_S_all 1.070
_refine_ls_R_factor_all 0.0347
_refine_ls_R_factor_gt 0.0334
_refine_ls_shift/su_max 0.001
_refine_ls_shift/su_mean 0.000
_refine_ls_structure_factor_coef Fsqd
_refine_ls_weighting_details 'w=1/[\s^2^(Fo^2^)+(0.0509P)^2^+0.0910P] where P=(Fo^2^+2Fc^2^)/3'
_refine_ls_weighting_scheme calc
_refine_ls_wR_factor_gt 0.0865
_refine_ls_wR_factor_ref 0.0874
_reflns_Friedel_coverage 0.853
_reflns_Friedel_fraction_full 0.986
_reflns_Friedel_fraction_max 0.956
_reflns_number_gt 5630
_reflns_number_total 5851
_reflns_threshold_expression 'I > 2\s(I)'
_cod_data_source_file np1c00878_si_003.cif
_cod_data_source_block chy_2
_cod_database_code 1566290
_shelx_shelxl_version_number 2018/3
_shelx_space_group_comment
;
The symmetry employed for this shelxl refinement is uniquely defined
by the following loop, which should always be used as a source of
symmetry information in preference to the above space-group names.
They are only intended as comments.
;
_shelx_estimated_absorpt_t_max 0.925
_shelx_estimated_absorpt_t_min 0.810
_reflns_odcompleteness_completeness 99.93
_reflns_odcompleteness_iscentric 1
_reflns_odcompleteness_theta 67.79
_olex2_refinement_description
;
1. Fixed Uiso
 At 1.2 times of:
  All C(H) groups, All C(H,H) groups
 At 1.5 times of:
  All C(H,H,H) groups, All O(H) groups
2.a Ternary CH refined with riding coordinates:
 C13(H13), C31(H31), C12(H12), C30(H30)
2.b Secondary CH2 refined with riding coordinates:
 C21(H21A,H21B), C2(H2A,H2B), C32(H32A,H32B), C14(H14A,H14B)
2.c Aromatic/amide H refined with riding coordinates:
 C27(H27), C8(H8)
2.d Idealised Me refined as rotating group:
 C44(H44A,H44B,H44C), C39(H39A,H39B,H39C), C43(H43A,H43B,H43C), C17(H17A,H17B,
 H17C), C40(H40A,H40B,H40C), C35(H35A,H35B,H35C)
2.e Idealised tetrahedral OH refined as rotating group:
 O42(H42), O38(H38)
;
_olex2_submission_special_instructions 'No special instructions were received'
_oxdiff_exptl_absorpt_empirical_details
;
Empirical correction (ABSPACK) includes:
- Absorption correction using spherical harmonics
- Frame scaling
;
_oxdiff_exptl_absorpt_empirical_full_max 2.159
_oxdiff_exptl_absorpt_empirical_full_min 0.621

loop_
_space_group_symop_operation_xyz
'x, y, z'
'-x, y+1/2, -z'

loop_
_atom_site_label
_atom_site_type_symbol
_atom_site_fract_x
_atom_site_fract_y
_atom_site_fract_z
_atom_site_U_iso_or_equiv
_atom_site_adp_type
_atom_site_occupancy
_atom_site_site_symmetry_order
_atom_site_calc_flag
_atom_site_refinement_flags_posn
_atom_site_refinement_flags_adp
_atom_site_refinement_flags_occupancy
_atom_site_disorder_assembly
_atom_site_disorder_group
O19 O 0.88260(18) 0.82189(15) 0.58963(8) 0.0223(3) Uani 1 1 d . . . . .
O10 O 0.23980(18) 0.25276(15) 0.90489(8) 0.0220(3) Uani 1 1 d . . . . .
O11 O 0.0395(2) 0.09811(16) 0.99871(8) 0.0269(4) Uani 1 1 d . . . . .
O42 O 0.6565(2) 0.29133(18) 0.72359(9) 0.0309(4) Uani 1 1 d . . . . .
H42 H 0.621333 0.214172 0.714134 0.046 Uiso 1 1 calc R U . . .
O29 O 1.0263(2) 1.04218(17) 0.52797(9) 0.0322(4) Uani 1 1 d . . . . .
O41 O 0.4988(2) 0.06896(17) 0.74599(9) 0.0322(4) Uani 1 1 d . . . . .
O16 O -0.21278(19) 0.04445(17) 0.86711(9) 0.0313(4) Uani 1 1 d . . . . .
O36 O 1.3045(2) 1.05109(18) 0.52199(9) 0.0335(4) Uani 1 1 d . . . . .
O37 O 0.38044(19) 0.7346(2) 0.56221(9) 0.0345(4) Uani 1 1 d . . . . .
O18 O -0.1110(2) 0.24112(19) 1.06185(9) 0.0361(4) Uani 1 1 d . . . . .
O38 O 0.39733(19) 0.5975(2) 0.68068(9) 0.0337(4) Uani 1 1 d . . . . .
H38 H 0.351449 0.630820 0.643738 0.051 Uiso 1 1 calc R U . . .
O34 O 0.8720(2) 0.8980(2) 0.37503(9) 0.0346(4) Uani 1 1 d . . . . .
C9 C 0.3583(2) 0.3219(2) 0.86824(10) 0.0197(4) Uani 1 1 d . . . . .
C4 C 0.4542(3) 0.2618(2) 0.81500(11) 0.0218(4) Uani 1 1 d . . . . .
C5 C 0.5647(3) 0.3444(2) 0.77622(11) 0.0226(4) Uani 1 1 d . . . . .
C28 C 0.8060(3) 0.7396(2) 0.63726(11) 0.0211(4) Uani 1 1 d . . . . .
C3 C 0.4231(3) 0.1249(2) 0.79434(12) 0.0242(5) Uani 1 1 d . . . . .
C26 C 0.8363(3) 0.5966(2) 0.74038(11) 0.0228(4) Uani 1 1 d . . . . .
C27 C 0.9068(3) 0.6824(2) 0.69057(11) 0.0223(4) Uani 1 1 d . . . . .
H27 H 1.024117 0.701396 0.693348 0.027 Uiso 1 1 calc R U . . .
C23 C 0.6327(3) 0.7118(2) 0.63141(11) 0.0230(4) Uani 1 1 d . . . . .
C33 C 1.1736(3) 1.0033(2) 0.50007(12) 0.0262(5) Uani 1 1 d . . . . .
C24 C 0.5636(3) 0.6266(2) 0.68264(12) 0.0240(5) Uani 1 1 d . . . . .
C25 C 0.6633(3) 0.5688(2) 0.73752(11) 0.0226(4) Uani 1 1 d . . . . .
C21 C 0.6199(3) 0.8479(2) 0.51803(12) 0.0249(4) Uani 1 1 d . . . . .
H21A H 0.540578 0.915873 0.498450 0.030 Uiso 1 1 calc R U . . .
H21B H 0.655968 0.791654 0.477797 0.030 Uiso 1 1 calc R U . . .
C8 C 0.3740(3) 0.4554(2) 0.88340(11) 0.0233(4) Uani 1 1 d . . . . .
H8 H 0.313168 0.493270 0.921388 0.028 Uiso 1 1 calc R U . . .
C1 C 0.2450(3) 0.1080(2) 0.90438(11) 0.0224(4) Uani 1 1 d . . . . .
C13 C -0.0773(3) 0.1344(2) 0.88089(12) 0.0245(5) Uani 1 1 d . . . . .
H13 H -0.036427 0.173926 0.835501 0.029 Uiso 1 1 calc R U . . .
C2 C 0.2808(3) 0.0543(2) 0.82942(12) 0.0257(5) Uani 1 1 d . . . . .
H2A H 0.308091 -0.041725 0.833112 0.031 Uiso 1 1 calc R U . . .
H2B H 0.177442 0.063328 0.798683 0.031 Uiso 1 1 calc R U . . .
C6 C 0.5750(3) 0.4804(2) 0.78847(11) 0.0238(4) Uani 1 1 d . . . . .
C20 C 0.7737(3) 0.9174(2) 0.55186(11) 0.0238(4) Uani 1 1 d . . . . .
C7 C 0.4793(3) 0.5358(2) 0.84299(11) 0.0238(4) Uani 1 1 d . . . . .
C22 C 0.5307(3) 0.7626(2) 0.57102(12) 0.0256(5) Uani 1 1 d . . . . .
C31 C 0.9552(3) 0.8729(2) 0.44164(11) 0.0254(5) Uani 1 1 d . . . . .
H31 H 0.932963 0.779789 0.457960 0.030 Uiso 1 1 calc R U . . .
C12 C 0.0682(3) 0.0662(2) 0.92408(11) 0.0228(4) Uani 1 1 d . . . . .
H12 H 0.057702 -0.032415 0.917667 0.027 Uiso 1 1 calc R U . . .
C15 C -0.0740(3) 0.1985(2) 1.00410(12) 0.0267(5) Uani 1 1 d . . . . .
C32 C 1.1435(3) 0.9014(3) 0.44284(12) 0.0305(5) Uani 1 1 d . . . . .
H32A H 1.208414 0.819238 0.453831 0.037 Uiso 1 1 calc R U . . .
H32B H 1.177834 0.936091 0.395922 0.037 Uiso 1 1 calc R U . . .
C44 C 0.4852(3) 0.6835(3) 0.85662(13) 0.0336(5) Uani 1 1 d . . . . .
H44A H 0.442321 0.730950 0.814002 0.050 Uiso 1 1 calc R U . . .
H44B H 0.601961 0.710639 0.867396 0.050 Uiso 1 1 calc R U . . .
H44C H 0.415296 0.704980 0.897329 0.050 Uiso 1 1 calc R U . . .
C14 C -0.1365(3) 0.2416(2) 0.93141(12) 0.0277(5) Uani 1 1 d . . . . .
H14A H -0.088560 0.329308 0.918836 0.033 Uiso 1 1 calc R U . . .
H14B H -0.261119 0.248228 0.929515 0.033 Uiso 1 1 calc R U . . .
C39 C 0.9479(3) 0.5354(3) 0.79822(13) 0.0313(5) Uani 1 1 d . . . . .
H39A H 1.066386 0.552154 0.787842 0.047 Uiso 1 1 calc R U . . .
H39B H 0.927887 0.439078 0.799916 0.047 Uiso 1 1 calc R U . . .
H39C H 0.922116 0.575053 0.844508 0.047 Uiso 1 1 calc R U . . .
C30 C 0.8832(3) 0.9747(2) 0.49409(12) 0.0265(5) Uani 1 1 d . . . . .
H30 H 0.815218 1.041700 0.466007 0.032 Uiso 1 1 calc R U . . .
C43 C 0.3783(3) 0.0599(3) 0.95893(12) 0.0301(5) Uani 1 1 d . . . . .
H43A H 0.490530 0.084119 0.942757 0.045 Uiso 1 1 calc R U . . .
H43B H 0.370718 -0.037105 0.963782 0.045 Uiso 1 1 calc R U . . .
H43C H 0.359248 0.101887 1.005323 0.045 Uiso 1 1 calc R U . . .
C17 C -0.1749(3) -0.0513(3) 0.81295(14) 0.0354(6) Uani 1 1 d . . . . .
H17A H -0.135889 -0.004885 0.770414 0.053 Uiso 1 1 calc R U . . .
H17B H -0.276643 -0.102647 0.800325 0.053 Uiso 1 1 calc R U . . .
H17C H -0.086421 -0.111654 0.831114 0.053 Uiso 1 1 calc R U . . .
C40 C 0.7211(3) 1.0267(2) 0.60351(13) 0.0293(5) Uani 1 1 d . . . . .
H40A H 0.653571 0.987574 0.641175 0.044 Uiso 1 1 calc R U . . .
H40B H 0.654087 1.093877 0.577361 0.044 Uiso 1 1 calc R U . . .
H40C H 0.822009 1.068588 0.625147 0.044 Uiso 1 1 calc R U . . .
C35 C 0.8901(4) 0.7922(3) 0.32582(14) 0.0440(7) Uani 1 1 d . . . . .
H35A H 0.823484 0.811343 0.281981 0.066 Uiso 1 1 calc R U . . .
H35B H 0.850263 0.709161 0.347084 0.066 Uiso 1 1 calc R U . . .
H35C H 1.009228 0.782836 0.314297 0.066 Uiso 1 1 calc R U . . .

loop_
_atom_site_aniso_label
_atom_site_aniso_U_11
_atom_site_aniso_U_22
_atom_site_aniso_U_33
_atom_site_aniso_U_23
_atom_site_aniso_U_13
_atom_site_aniso_U_12
O19 0.0210(7) 0.0229(8) 0.0234(7) 0.0047(6) 0.0031(5) -0.0013(6)
O10 0.0238(7) 0.0192(7) 0.0234(7) 0.0000(6) 0.0076(6) -0.0017(6)
O11 0.0340(9) 0.0249(8) 0.0224(7) 0.0026(6) 0.0086(6) 0.0012(7)
O42 0.0332(8) 0.0290(9) 0.0312(8) -0.0021(7) 0.0154(7) -0.0012(7)
O29 0.0306(8) 0.0237(8) 0.0431(9) -0.0065(7) 0.0148(7) -0.0053(7)
O41 0.0359(9) 0.0276(9) 0.0340(8) -0.0041(7) 0.0136(7) 0.0021(7)
O16 0.0257(8) 0.0275(9) 0.0409(9) -0.0055(7) 0.0029(7) -0.0048(7)
O36 0.0308(9) 0.0305(9) 0.0395(9) -0.0009(8) 0.0031(7) -0.0027(7)
O37 0.0225(8) 0.0459(11) 0.0348(9) 0.0106(8) -0.0046(6) -0.0068(7)
O18 0.0500(10) 0.0297(9) 0.0295(9) -0.0009(7) 0.0149(7) 0.0013(8)
O38 0.0198(7) 0.0500(11) 0.0311(9) 0.0120(8) -0.0020(6) -0.0087(7)
O34 0.0310(8) 0.0430(10) 0.0294(8) 0.0029(8) -0.0063(6) 0.0016(8)
C9 0.0199(9) 0.0226(11) 0.0164(9) 0.0026(8) 0.0006(7) -0.0007(8)
C4 0.0221(10) 0.0223(11) 0.0209(10) 0.0015(8) 0.0021(8) 0.0021(8)
C5 0.0215(10) 0.0274(12) 0.0191(10) 0.0006(8) 0.0023(8) 0.0019(9)
C28 0.0213(9) 0.0198(10) 0.0225(10) -0.0006(8) 0.0058(8) -0.0017(8)
C3 0.0259(10) 0.0227(11) 0.0243(11) 0.0015(8) 0.0043(8) 0.0045(9)
C26 0.0239(10) 0.0230(11) 0.0215(10) -0.0026(8) -0.0003(8) -0.0003(8)
C27 0.0180(9) 0.0233(11) 0.0254(10) -0.0008(9) 0.0003(8) -0.0015(8)
C23 0.0202(10) 0.0273(12) 0.0214(10) 0.0017(8) 0.0007(8) -0.0021(8)
C33 0.0302(12) 0.0222(11) 0.0266(10) 0.0062(9) 0.0066(9) 0.0048(9)
C24 0.0208(10) 0.0281(12) 0.0232(10) 0.0012(9) 0.0008(8) -0.0036(9)
C25 0.0248(10) 0.0238(11) 0.0190(10) 0.0001(8) 0.0013(8) -0.0031(9)
C21 0.0244(10) 0.0270(12) 0.0232(10) 0.0049(9) 0.0003(8) 0.0036(9)
C8 0.0255(10) 0.0256(12) 0.0188(10) -0.0009(8) 0.0025(8) 0.0001(9)
C1 0.0251(10) 0.0197(10) 0.0226(10) 0.0021(8) 0.0041(8) -0.0002(8)
C13 0.0228(10) 0.0227(11) 0.0280(11) 0.0011(9) 0.0030(8) -0.0022(8)
C2 0.0300(11) 0.0192(11) 0.0283(11) 0.0001(9) 0.0063(9) 0.0004(9)
C6 0.0226(10) 0.0280(12) 0.0208(10) 0.0031(9) 0.0008(8) -0.0033(9)
C20 0.0253(10) 0.0218(11) 0.0246(10) 0.0027(9) 0.0054(8) 0.0022(9)
C7 0.0268(11) 0.0228(11) 0.0216(10) 0.0011(8) -0.0010(8) -0.0030(9)
C22 0.0237(10) 0.0280(12) 0.0251(11) 0.0012(9) -0.0010(8) -0.0005(9)
C31 0.0290(11) 0.0257(12) 0.0216(10) 0.0044(8) 0.0041(8) 0.0021(9)
C12 0.0271(10) 0.0199(11) 0.0218(10) 0.0016(8) 0.0056(8) -0.0012(9)
C15 0.0301(11) 0.0199(11) 0.0308(12) -0.0004(9) 0.0104(9) -0.0044(9)
C32 0.0272(11) 0.0384(13) 0.0255(11) -0.0019(10) -0.0020(8) 0.0087(10)
C44 0.0460(14) 0.0253(13) 0.0301(12) -0.0014(10) 0.0109(10) -0.0048(11)
C14 0.0274(11) 0.0237(11) 0.0320(11) 0.0003(10) 0.0028(9) 0.0011(10)
C39 0.0289(11) 0.0336(14) 0.0309(11) 0.0079(10) -0.0060(9) -0.0005(10)
C30 0.0286(11) 0.0223(11) 0.0292(11) 0.0036(9) 0.0067(9) 0.0007(9)
C43 0.0268(11) 0.0319(13) 0.0316(11) 0.0066(10) -0.0001(9) 0.0024(10)
C17 0.0333(12) 0.0313(14) 0.0416(14) -0.0101(11) -0.0001(10) -0.0040(10)
C40 0.0303(11) 0.0271(12) 0.0311(11) -0.0008(9) 0.0081(9) 0.0003(9)
C35 0.0427(14) 0.0594(19) 0.0298(13) -0.0066(13) -0.0028(11) -0.0071(14)

loop_
_atom_type_symbol
_atom_type_description
_atom_type_scat_dispersion_real
_atom_type_scat_dispersion_imag
_atom_type_scat_source
C C 0.0181 0.0091 'International Tables Vol C Tables 4.2.6.8 and 6.1.1.4'
H H 0.0000 0.0000 'International Tables Vol C Tables 4.2.6.8 and 6.1.1.4'
O O 0.0492 0.0322 'International Tables Vol C Tables 4.2.6.8 and 6.1.1.4'

loop_
_geom_angle_atom_site_label_1
_geom_angle_atom_site_label_2
_geom_angle_atom_site_label_3
_geom_angle
_geom_angle_site_symmetry_1
_geom_angle_site_symmetry_3
_geom_angle_publ_flag
C28 O19 C20 116.29(15) . . ?
C9 O10 C1 118.91(16) . . ?
C15 O11 C12 110.99(17) . . ?
C5 O42 H42 109.5 . . ?
C33 O29 C30 111.79(18) . . ?
C13 O16 C17 112.30(17) . . ?
C24 O38 H38 109.5 . . ?
C31 O34 C35 112.6(2) . . ?
O10 C9 C4 122.10(19) . . ?
O10 C9 C8 116.76(19) . . ?
C8 C9 C4 121.07(19) . . ?
C9 C4 C5 117.8(2) . . ?
C9 C4 C3 120.31(19) . . ?
C5 C4 C3 121.33(19) . . ?
O42 C5 C4 119.8(2) . . ?
O42 C5 C6 118.57(19) . . ?
C6 C5 C4 121.56(19) . . ?
O19 C28 C27 117.43(18) . . ?
O19 C28 C23 121.48(19) . . ?
C27 C28 C23 121.1(2) . . ?
O41 C3 C4 123.0(2) . . ?
O41 C3 C2 119.6(2) . . ?
C4 C3 C2 117.11(19) . . ?
C27 C26 C25 120.7(2) . . ?
C27 C26 C39 119.4(2) . . ?
C25 C26 C39 119.9(2) . . ?
C28 C27 C26 120.12(19) . . ?
C28 C27 H27 119.9 . . ?
C26 C27 H27 119.9 . . ?
C28 C23 C24 118.00(19) . . ?
C28 C23 C22 120.6(2) . . ?
C24 C23 C22 121.30(19) . . ?
O29 C33 C32 110.7(2) . . ?
O36 C33 O29 120.0(2) . . ?
O36 C33 C32 129.3(2) . . ?
O38 C24 C23 120.96(19) . . ?
O38 C24 C25 117.29(19) . . ?
C25 C24 C23 121.74(19) . . ?
C26 C25 C24 118.38(19) . . ?
C26 C25 C6 125.03(19) . . ?
C24 C25 C6 116.59(18) . . ?
H21A C21 H21B 107.9 . . ?
C20 C21 H21A 109.2 . . ?
C20 C21 H21B 109.2 . . ?
C22 C21 H21A 109.2 . . ?
C22 C21 H21B 109.2 . . ?
C22 C21 C20 111.98(18) . . ?
C9 C8 H8 119.9 . . ?
C9 C8 C7 120.1(2) . . ?
C7 C8 H8 119.9 . . ?
O10 C1 C2 111.24(17) . . ?
O10 C1 C12 104.33(17) . . ?
O10 C1 C43 109.33(19) . . ?
C12 C1 C2 108.84(18) . . ?
C12 C1 C43 112.13(18) . . ?
C43 C1 C2 110.81(18) . . ?
O16 C13 H13 111.2 . . ?
O16 C13 C12 111.18(18) . . ?
O16 C13 C14 108.43(17) . . ?
C12 C13 H13 111.2 . . ?
C14 C13 H13 111.2 . . ?
C14 C13 C12 103.28(18) . . ?
C3 C2 C1 113.36(19) . . ?
C3 C2 H2A 108.9 . . ?
C3 C2 H2B 108.9 . . ?
C1 C2 H2A 108.9 . . ?
C1 C2 H2B 108.9 . . ?
H2A C2 H2B 107.7 . . ?
C5 C6 C25 120.38(19) . . ?
C5 C6 C7 118.7(2) . . ?
C7 C6 C25 120.2(2) . . ?
O19 C20 C21 110.74(18) . . ?
O19 C20 C30 104.46(16) . . ?
O19 C20 C40 109.58(17) . . ?
C21 C20 C40 111.06(18) . . ?
C30 C20 C21 110.24(18) . . ?
C30 C20 C40 110.56(19) . . ?
C8 C7 C6 120.6(2) . . ?
C8 C7 C44 119.5(2) . . ?
C6 C7 C44 119.9(2) . . ?
O37 C22 C23 122.3(2) . . ?
O37 C22 C21 121.1(2) . . ?
C23 C22 C21 116.59(18) . . ?
O34 C31 H31 110.7 . . ?
O34 C31 C32 114.24(18) . . ?
O34 C31 C30 105.71(18) . . ?
C32 C31 H31 110.7 . . ?
C32 C31 C30 104.48(19) . . ?
C30 C31 H31 110.7 . . ?
O11 C12 C1 110.14(18) . . ?
O11 C12 C13 105.46(17) . . ?
O11 C12 H12 108.5 . . ?
C1 C12 C13 115.49(18) . . ?
C1 C12 H12 108.5 . . ?
C13 C12 H12 108.5 . . ?
O11 C15 C14 110.44(18) . . ?
O18 C15 O11 120.7(2) . . ?
O18 C15 C14 128.9(2) . . ?
C33 C32 C31 105.93(19) . . ?
C33 C32 H32A 110.5 . . ?
C33 C32 H32B 110.5 . . ?
C31 C32 H32A 110.5 . . ?
C31 C32 H32B 110.5 . . ?
H32A C32 H32B 108.7 . . ?
C7 C44 H44A 109.5 . . ?
C7 C44 H44B 109.5 . . ?
C7 C44 H44C 109.5 . . ?
H44A C44 H44B 109.5 . . ?
H44A C44 H44C 109.5 . . ?
H44B C44 H44C 109.5 . . ?
C13 C14 H14A 110.7 . . ?
C13 C14 H14B 110.7 . . ?
C15 C14 C13 105.07(19) . . ?
C15 C14 H14A 110.7 . . ?
C15 C14 H14B 110.7 . . ?
H14A C14 H14B 108.8 . . ?
C26 C39 H39A 109.5 . . ?
C26 C39 H39B 109.5 . . ?
C26 C39 H39C 109.5 . . ?
H39A C39 H39B 109.5 . . ?
H39A C39 H39C 109.5 . . ?
H39B C39 H39C 109.5 . . ?
O29 C30 C20 108.87(18) . . ?
O29 C30 C31 106.68(17) . . ?
O29 C30 H30 108.5 . . ?
C20 C30 C31 115.69(19) . . ?
C20 C30 H30 108.5 . . ?
C31 C30 H30 108.5 . . ?
C1 C43 H43A 109.5 . . ?
C1 C43 H43B 109.5 . . ?
C1 C43 H43C 109.5 . . ?
H43A C43 H43B 109.5 . . ?
H43A C43 H43C 109.5 . . ?
H43B C43 H43C 109.5 . . ?
O16 C17 H17A 109.5 . . ?
O16 C17 H17B 109.5 . . ?
O16 C17 H17C 109.5 . . ?
H17A C17 H17B 109.5 . . ?
H17A C17 H17C 109.5 . . ?
H17B C17 H17C 109.5 . . ?
C20 C40 H40A 109.5 . . ?
C20 C40 H40B 109.5 . . ?
C20 C40 H40C 109.5 . . ?
H40A C40 H40B 109.5 . . ?
H40A C40 H40C 109.5 . . ?
H40B C40 H40C 109.5 . . ?
O34 C35 H35A 109.5 . . ?
O34 C35 H35B 109.5 . . ?
O34 C35 H35C 109.5 . . ?
H35A C35 H35B 109.5 . . ?
H35A C35 H35C 109.5 . . ?
H35B C35 H35C 109.5 . . ?

loop_
_geom_bond_atom_site_label_1
_geom_bond_atom_site_label_2
_geom_bond_distance
_geom_bond_site_symmetry_2
_geom_bond_publ_flag
O19 C28 1.370(3) . ?
O19 C20 1.458(3) . ?
O10 C9 1.369(2) . ?
O10 C1 1.453(3) . ?
O11 C12 1.456(3) . ?
O11 C15 1.357(3) . ?
O42 H42 0.8400 . ?
O42 C5 1.351(2) . ?
O29 C33 1.352(3) . ?
O29 C30 1.450(3) . ?
O41 C3 1.236(3) . ?
O16 C13 1.421(3) . ?
O16 C17 1.434(3) . ?
O36 C33 1.203(3) . ?
O37 C22 1.231(3) . ?
O18 C15 1.206(3) . ?
O38 H38 0.8400 . ?
O38 C24 1.350(3) . ?
O34 C31 1.413(3) . ?
O34 C35 1.415(4) . ?
C9 C4 1.407(3) . ?
C9 C8 1.374(3) . ?
C4 C5 1.422(3) . ?
C4 C3 1.446(3) . ?
C5 C6 1.386(3) . ?
C28 C27 1.382(3) . ?
C28 C23 1.403(3) . ?
C3 C2 1.501(3) . ?
C26 C27 1.397(3) . ?
C26 C25 1.400(3) . ?
C26 C39 1.507(3) . ?
C27 H27 0.9500 . ?
C23 C24 1.408(3) . ?
C23 C22 1.460(3) . ?
C33 C32 1.494(3) . ?
C24 C25 1.401(3) . ?
C25 C6 1.492(3) . ?
C21 H21A 0.9900 . ?
C21 H21B 0.9900 . ?
C21 C20 1.525(3) . ?
C21 C22 1.503(3) . ?
C8 H8 0.9500 . ?
C8 C7 1.400(3) . ?
C1 C2 1.536(3) . ?
C1 C12 1.520(3) . ?
C1 C43 1.524(3) . ?
C13 H13 1.0000 . ?
C13 C12 1.546(3) . ?
C13 C14 1.516(3) . ?
C2 H2A 0.9900 . ?
C2 H2B 0.9900 . ?
C6 C7 1.404(3) . ?
C20 C30 1.520(3) . ?
C20 C40 1.528(3) . ?
C7 C44 1.504(3) . ?
C31 H31 1.0000 . ?
C31 C32 1.520(3) . ?
C31 C30 1.538(3) . ?
C12 H12 1.0000 . ?
C15 C14 1.496(3) . ?
C32 H32A 0.9900 . ?
C32 H32B 0.9900 . ?
C44 H44A 0.9800 . ?
C44 H44B 0.9800 . ?
C44 H44C 0.9800 . ?
C14 H14A 0.9900 . ?
C14 H14B 0.9900 . ?
C39 H39A 0.9800 . ?
C39 H39B 0.9800 . ?
C39 H39C 0.9800 . ?
C30 H30 1.0000 . ?
C43 H43A 0.9800 . ?
C43 H43B 0.9800 . ?
C43 H43C 0.9800 . ?
C17 H17A 0.9800 . ?
C17 H17B 0.9800 . ?
C17 H17C 0.9800 . ?
C40 H40A 0.9800 . ?
C40 H40B 0.9800 . ?
C40 H40C 0.9800 . ?
C35 H35A 0.9800 . ?
C35 H35B 0.9800 . ?
C35 H35C 0.9800 . ?

loop_
_geom_torsion_atom_site_label_1
_geom_torsion_atom_site_label_2
_geom_torsion_atom_site_label_3
_geom_torsion_atom_site_label_4
_geom_torsion
_geom_torsion_site_symmetry_1
_geom_torsion_site_symmetry_2
_geom_torsion_site_symmetry_3
_geom_torsion_site_symmetry_4
_geom_torsion_publ_flag
O19 C28 C27 C26 -179.44(19) . . . . ?
O19 C28 C23 C24 -179.8(2) . . . . ?
O19 C28 C23 C22 4.4(3) . . . . ?
O19 C20 C30 O29 -62.1(2) . . . . ?
O19 C20 C30 C31 58.0(2) . . . . ?
O10 C9 C4 C5 175.30(18) . . . . ?
O10 C9 C4 C3 3.5(3) . . . . ?
O10 C9 C8 C7 -173.29(18) . . . . ?
O10 C1 C2 C3 46.3(2) . . . . ?
O10 C1 C12 O11 -69.6(2) . . . . ?
O10 C1 C12 C13 49.7(2) . . . . ?
O11 C15 C14 C13 12.5(2) . . . . ?
O42 C5 C6 C25 9.5(3) . . . . ?
O42 C5 C6 C7 179.82(19) . . . . ?
O29 C33 C32 C31 -4.0(3) . . . . ?
O41 C3 C2 C1 157.8(2) . . . . ?
O16 C13 C12 O11 -94.9(2) . . . . ?
O16 C13 C12 C1 143.23(19) . . . . ?
O16 C13 C14 C15 97.9(2) . . . . ?
O36 C33 C32 C31 176.4(2) . . . . ?
O18 C15 C14 C13 -167.9(2) . . . . ?
O38 C24 C25 C26 179.5(2) . . . . ?
O38 C24 C25 C6 0.0(3) . . . . ?
O34 C31 C32 C33 121.3(2) . . . . ?
O34 C31 C30 O29 -127.47(19) . . . . ?
O34 C31 C30 C20 111.3(2) . . . . ?
C9 O10 C1 C2 -42.3(2) . . . . ?
C9 O10 C1 C12 -159.47(16) . . . . ?
C9 O10 C1 C43 80.4(2) . . . . ?
C9 C4 C5 O42 -178.61(19) . . . . ?
C9 C4 C5 C6 -1.9(3) . . . . ?
C9 C4 C3 O41 177.0(2) . . . . ?
C9 C4 C3 C2 2.9(3) . . . . ?
C9 C8 C7 C6 -2.5(3) . . . . ?
C9 C8 C7 C44 175.5(2) . . . . ?
C4 C9 C8 C7 3.7(3) . . . . ?
C4 C5 C6 C25 -167.17(19) . . . . ?
C4 C5 C6 C7 3.1(3) . . . . ?
C4 C3 C2 C1 -27.9(3) . . . . ?
C5 C4 C3 O41 5.5(3) . . . . ?
C5 C4 C3 C2 -168.6(2) . . . . ?
C5 C6 C7 C8 -0.9(3) . . . . ?
C5 C6 C7 C44 -178.8(2) . . . . ?
C28 O19 C20 C21 -51.0(2) . . . . ?
C28 O19 C20 C30 -169.62(18) . . . . ?
C28 O19 C20 C40 71.9(2) . . . . ?
C28 C23 C24 O38 179.0(2) . . . . ?
C28 C23 C24 C25 -1.0(3) . . . . ?
C28 C23 C22 O37 176.2(2) . . . . ?
C28 C23 C22 C21 -1.8(3) . . . . ?
C3 C4 C5 O42 -6.9(3) . . . . ?
C3 C4 C5 C6 169.7(2) . . . . ?
C26 C25 C6 C5 -87.2(3) . . . . ?
C26 C25 C6 C7 102.7(3) . . . . ?
C27 C28 C23 C24 1.6(3) . . . . ?
C27 C28 C23 C22 -174.1(2) . . . . ?
C27 C26 C25 C24 1.4(3) . . . . ?
C27 C26 C25 C6 -179.1(2) . . . . ?
C23 C28 C27 C26 -0.8(3) . . . . ?
C23 C24 C25 C26 -0.5(3) . . . . ?
C23 C24 C25 C6 179.9(2) . . . . ?
C33 O29 C30 C20 130.02(19) . . . . ?
C33 O29 C30 C31 4.5(2) . . . . ?
C24 C23 C22 O37 0.5(4) . . . . ?
C24 C23 C22 C21 -177.4(2) . . . . ?
C24 C25 C6 C5 92.4(3) . . . . ?
C24 C25 C6 C7 -77.8(3) . . . . ?
C25 C26 C27 C28 -0.7(3) . . . . ?
C25 C6 C7 C8 169.38(19) . . . . ?
C25 C6 C7 C44 -8.5(3) . . . . ?
C21 C20 C30 O29 178.91(18) . . . . ?
C21 C20 C30 C31 -61.0(2) . . . . ?
C8 C9 C4 C5 -1.5(3) . . . . ?
C8 C9 C4 C3 -173.3(2) . . . . ?
C1 O10 C9 C4 17.8(3) . . . . ?
C1 O10 C9 C8 -165.23(19) . . . . ?
C2 C1 C12 O11 171.53(17) . . . . ?
C2 C1 C12 C13 -69.2(2) . . . . ?
C20 O19 C28 C27 -158.12(19) . . . . ?
C20 O19 C28 C23 23.3(3) . . . . ?
C20 C21 C22 O37 156.0(2) . . . . ?
C20 C21 C22 C23 -26.0(3) . . . . ?
C22 C23 C24 O38 -5.3(3) . . . . ?
C22 C23 C24 C25 174.8(2) . . . . ?
C22 C21 C20 O19 51.3(2) . . . . ?
C22 C21 C20 C30 166.40(19) . . . . ?
C22 C21 C20 C40 -70.7(2) . . . . ?
C12 O11 C15 O18 -178.2(2) . . . . ?
C12 O11 C15 C14 1.5(2) . . . . ?
C12 C1 C2 C3 160.76(19) . . . . ?
C12 C13 C14 C15 -20.1(2) . . . . ?
C15 O11 C12 C1 110.7(2) . . . . ?
C15 O11 C12 C13 -14.6(2) . . . . ?
C32 C31 C30 O29 -6.6(2) . . . . ?
C32 C31 C30 C20 -127.8(2) . . . . ?
C14 C13 C12 O11 21.2(2) . . . . ?
C14 C13 C12 C1 -100.7(2) . . . . ?
C39 C26 C27 C28 -179.9(2) . . . . ?
C39 C26 C25 C24 -179.5(2) . . . . ?
C39 C26 C25 C6 0.0(3) . . . . ?
C30 O29 C33 O36 179.3(2) . . . . ?
C30 O29 C33 C32 -0.4(3) . . . . ?
C30 C31 C32 C33 6.3(2) . . . . ?
C43 C1 C2 C3 -75.5(2) . . . . ?
C43 C1 C12 O11 48.6(3) . . . . ?
C43 C1 C12 C13 167.88(19) . . . . ?
C17 O16 C13 C12 -74.2(2) . . . . ?
C17 O16 C13 C14 172.87(19) . . . . ?
C40 C20 C30 O29 55.7(2) . . . . ?
C40 C20 C30 C31 175.79(19) . . . . ?
C35 O34 C31 C32 81.3(3) . . . . ?
C35 O34 C31 C30 -164.41(19) . . . . ?

loop_
_smtbx_masks_void_nr
_smtbx_masks_void_average_x
_smtbx_masks_void_average_y
_smtbx_masks_void_average_z
_smtbx_masks_void_volume
_smtbx_masks_void_count_electrons
_smtbx_masks_void_content
1 0.199 -0.083 0.687 29.3 4.4 ?
2 -0.199 0.417 0.313 29.3 4.4 ?
